data_2100019
loop_
_publ_author_name
'Richard E. Marsh'

_publ_section_title
;
 Space group <i>P</i>1: an update
;
_journal_issue 3
_journal_name_full 'Acta Crystallographica Section B'
_journal_page_first 359
_journal_page_last 359
_journal_paper_doi 10.1107/S0108768105009651
_journal_volume 61
_journal_year 2005
_chemical_formula_moiety 'C20 H44 O4 Sn2'
_chemical_formula_sum 'C20 H44 O4 Sn2'
_space_group_crystal_system triclinic
_space_group_IT_number 2
_space_group_name_Hall '-P 1'
_space_group_name_H-M_alt 'P -1'
_audit_creation_method CRYM
_cell_angle_alpha 74.89
_cell_angle_beta 81.36
_cell_angle_gamma 85.96
_cell_formula_units_Z 1
_cell_length_a 6.1757
_cell_length_b 9.5349
_cell_length_c 11.1180
_cell_volume 624.537
_cod_data_source_file bk0148.cif
_cod_data_source_block AGEBIX
_cod_depositor_comments
;
 Updating space group information and adding the symmetry operation list.

 Antanas Vaitkus,
 2018-06-14

  Added moiety chemical formula and Z value from Marsh (2005) paper.
  The summary chemical formula is calculated from moiety formula using
  AdHocParser
  (svn://www.crystallography.net/cod-tools/trunk/Formulae/AdHocParser.yp,
  revision 1441.)

  Andrius Merkys
  2013-11-11
;
_cod_original_sg_symbol_H-M P-1
_cod_original_formula_sum 'not given'
_cod_database_code 2100019

loop_
_space_group_symop_id
_space_group_symop_operation_xyz
1 x,y,z
2 -x,-y,-z

loop_
_atom_site_label
_atom_site_fract_x
_atom_site_fract_y
_atom_site_fract_z
_atom_site_type_symbol
Sn1 0.74646 0.09871 0.47207 Sn
O1 0.55800 -0.05260 0.61735 O
C1 0.65600 -0.17570 0.69720 C
H1 0.80070 -0.14975 0.69975 H
H2 0.66850 -0.25320 0.65820 H
C2 0.56050 -0.22950 0.82850 C
C3 0.59600 -0.10445 0.89015 C
H3 0.73385 -0.11040 0.91155 H
H4 0.49855 -0.10850 0.96105 H
H5 0.57775 -0.01635 0.83555 H
C4 0.31700 -0.25690 0.85280 C
H6 0.23620 -0.16665 0.81965 H
H7 0.27125 -0.29105 0.94335 H
H8 0.28700 -0.33055 0.81125 H
C5 0.69180 -0.35080 0.89880 C
H9 0.69260 -0.43440 0.86435 H
H10 0.62905 -0.37770 0.98715 H
H11 0.84065 -0.31975 0.89125 H
O3 0.94500 -0.06735 0.41355 O
C6 0.86450 -0.20250 0.40745 C
H12 0.70360 -0.19100 0.40750 H
H13 0.89120 -0.27740 0.48450 H
C7 0.96450 -0.25705 0.29360 C
C8 1.21100 -0.28490 0.29005 C
H14 1.26725 -0.31960 0.21605 H
H15 1.24055 -0.35745 0.36520 H
H16 1.28120 -0.19540 0.28670 H
C9 0.91250 -0.14900 0.17410 C
H17 0.96355 -0.05480 0.17035 H
H18 0.75605 -0.14320 0.17575 H
H19 0.98150 -0.18125 0.10025 H
C10 0.85700 -0.39995 0.30515 C
H20 0.70040 -0.38130 0.30140 H
H21 0.87880 -0.46775 0.38505 H
H22 0.92245 -0.44215 0.23645 H
